data_7003331
loop_
_publ_author_name
'Andrews, Philip C.'
'Junk, Peter C.'
'Nuzhnaya, Iryna'
'Spiccia, Leone'

_publ_section_title
;
 Fluorinated bismuth alkoxides: from monomers to polymers and
 oxo-clusters
;
_journal_issue 19
_journal_name_full 'Dalton Transactions'
_journal_page_first 2557
_journal_page_last 2568
_journal_paper_doi 10.1039/b715623e
_journal_year 2008
_chemical_formula_sum 'C12 H7 Bi F12 O2'
_chemical_formula_weight 620.16
_chemical_name_common X-Seed
_chemical_name_systematic
;
?
;
_space_group_IT_number 14
_symmetry_cell_setting monoclinic
_symmetry_space_group_name_Hall '-P 2yn'
_symmetry_space_group_name_H-M 'P 1 21/n 1'
_atom_sites_solution_hydrogens geom
_atom_sites_solution_primary direct
_atom_sites_solution_secondary difmap
_audit_creation_method SHELXL-97
_cell_angle_alpha 90.00
_cell_angle_beta 103.868(2)
_cell_angle_gamma 90.00
_cell_formula_units_Z 8
_cell_length_a 12.8185(2)
_cell_length_b 19.3178(3)
_cell_length_c 13.3728(3)
_cell_measurement_temperature 123(2)
_cell_volume 3214.92(10)
_computing_cell_refinement DENZO-SMN
_computing_data_collection 'Nonius Collect'
_computing_data_reduction Nonius
_computing_molecular_graphics 'X-Seed / POV-Ray'
_computing_publication_material 'Microsoft Office 2000'
_computing_structure_refinement 'SHELXL-97 (Sheldrick, 1997)'
_computing_structure_solution 'SHELXS-97 (Sheldrick, 1990)'
_diffrn_ambient_temperature 123(2)
_diffrn_measured_fraction_theta_full 0.983
_diffrn_measured_fraction_theta_max 0.983
_diffrn_measurement_device_type 'Nonius Kappa CCD'
_diffrn_measurement_method 'psi and omega scans'
_diffrn_radiation_monochromator graphite
_diffrn_radiation_source 'fine-focus sealed tube'
_diffrn_radiation_type MoK\a
_diffrn_radiation_wavelength 0.71073
_diffrn_reflns_av_R_equivalents 0.0939
_diffrn_reflns_av_sigmaI/netI 0.0568
_diffrn_reflns_limit_h_max 17
_diffrn_reflns_limit_h_min -17
_diffrn_reflns_limit_k_max 25
_diffrn_reflns_limit_k_min -25
_diffrn_reflns_limit_l_max 17
_diffrn_reflns_limit_l_min -17
_diffrn_reflns_number 43063
_diffrn_reflns_theta_full 28.19
_diffrn_reflns_theta_max 28.19
_diffrn_reflns_theta_min 3.29
_exptl_absorpt_coefficient_mu 11.105
_exptl_absorpt_correction_T_max 0.4031
_exptl_absorpt_correction_T_min 0.2867
_exptl_absorpt_correction_type empirical
_exptl_absorpt_process_details 'part of the DENZO-SMN package'
_exptl_crystal_density_diffrn 2.563
_exptl_crystal_density_method 'not measured'
_exptl_crystal_F_000 2288
_exptl_crystal_size_max 0.15
_exptl_crystal_size_mid 0.10
_exptl_crystal_size_min 0.10
_refine_diff_density_max 3.022
_refine_diff_density_min -4.847
_refine_diff_density_rms 0.377
_refine_ls_extinction_method none
_refine_ls_goodness_of_fit_ref 1.073
_refine_ls_hydrogen_treatment constr
_refine_ls_matrix_type full
_refine_ls_number_parameters 487
_refine_ls_number_reflns 7764
_refine_ls_number_restraints 0
_refine_ls_restrained_S_all 1.073
_refine_ls_R_factor_all 0.0647
_refine_ls_R_factor_gt 0.0508
_refine_ls_shift/su_max 0.000
_refine_ls_shift/su_mean 0.000
_refine_ls_structure_factor_coef Fsqd
_refine_ls_weighting_details 'calc w=1/[\s^2^(Fo^2^)+(0.0781P)^2^+0.0000P] where P=(Fo^2^+2Fc^2^)/3'
_refine_ls_weighting_scheme calc
_refine_ls_wR_factor_gt 0.1177
_refine_ls_wR_factor_ref 0.1245
_reflns_number_gt 6446
_reflns_number_total 7764
_reflns_threshold_expression >2sigma(I)
_cod_data_source_file b715623e.txt
_cod_data_source_block C:\compound5
_cod_original_cell_volume 3214.91(10)
_cod_original_sg_symbol_H-M P21/n
_cod_database_code 7003331

loop_
_symmetry_equiv_pos_as_xyz
'x, y, z'
'-x+1/2, y+1/2, -z+1/2'
'-x, -y, -z'
'x-1/2, -y-1/2, z-1/2'

loop_
_atom_site_label
_atom_site_type_symbol
_atom_site_fract_x
_atom_site_fract_y
_atom_site_fract_z
_atom_site_U_iso_or_equiv
_atom_site_adp_type
_atom_site_occupancy
_atom_site_symmetry_multiplicity
_atom_site_calc_flag
_atom_site_refinement_flags
_atom_site_disorder_assembly
_atom_site_disorder_group
Bi1 Bi 0.08481(2) 0.221449(13) 0.312655(19) 0.01164(9) Uani 1 1 d . . .
Bi2 Bi 0.32848(2) 0.234276(14) 0.572230(19) 0.01191(9) Uani 1 1 d . . .
F6 F 0.2365(4) 0.2693(3) 0.1488(4) 0.0295(12) Uani 1 1 d . . .
F4 F 0.2130(4) 0.2728(2) -0.0164(4) 0.0277(11) Uani 1 1 d . . .
F5 F 0.1286(3) 0.3436(2) 0.0590(3) 0.0243(10) Uani 1 1 d . . .
F20 F 0.5103(4) 0.1641(3) 0.3548(3) 0.0300(11) Uani 1 1 d . . .
F2 F 0.0261(3) 0.1083(2) 0.0400(3) 0.0235(10) Uani 1 1 d . . .
F1 F 0.1671(4) 0.1374(3) -0.0094(4) 0.0330(12) Uani 1 1 d . . .
C1 C 0.0685(6) 0.2279(4) 0.0471(6) 0.0146(15) Uani 1 1 d . . .
H1 H 0.0207 0.2347 -0.0232 0.018 Uiso 1 1 calc R . .
F3 F 0.1683(4) 0.1383(3) 0.1517(4) 0.0303(11) Uani 1 1 d . . .
O1 O 0.0090(4) 0.2422(3) 0.1195(3) 0.0137(10) Uani 1 1 d . . .
F19 F 0.3818(4) 0.1026(3) 0.2637(3) 0.0330(12) Uani 1 1 d . . .
O4 O 0.3454(4) 0.1775(3) 0.4424(4) 0.0173(11) Uani 1 1 d . . .
C10 C 0.3920(6) 0.1117(4) 0.4443(5) 0.0168(15) Uani 1 1 d . . .
H10 H 0.4457 0.1053 0.5116 0.020 Uiso 1 1 calc R . .
C3 C 0.1634(6) 0.2780(4) 0.0598(6) 0.0188(16) Uani 1 1 d . . .
F21 F 0.5164(4) 0.0529(3) 0.3684(4) 0.0325(12) Uani 1 1 d . . .
C2 C 0.1077(6) 0.1520(4) 0.0561(6) 0.0182(16) Uani 1 1 d . . .
C11 C 0.4503(6) 0.1073(4) 0.3558(6) 0.0225(17) Uani 1 1 d . . .
F14 F 0.0848(4) 0.3968(3) 0.2454(3) 0.0274(11) Uani 1 1 d . . .
F22 F 0.2708(4) 0.0515(3) 0.5189(4) 0.0328(12) Uani 1 1 d . . .
F23 F 0.2199(4) 0.0695(3) 0.3568(4) 0.0302(11) Uani 1 1 d . . .
O2 O 0.1269(4) 0.2155(3) 0.4888(4) 0.0141(10) Uani 1 1 d . . .
F24 F 0.3420(4) -0.0063(3) 0.4153(4) 0.0388(13) Uani 1 1 d . . .
O3 O -0.0339(4) 0.2956(3) 0.3182(4) 0.0161(10) Uani 1 1 d . . .
C14 C -0.1471(6) 0.1626(4) 0.3143(5) 0.0169(15) Uani 1 1 d . . .
H14 H -0.1588 0.2082 0.3359 0.020 Uiso 1 1 calc R . .
C15 C -0.2267(6) 0.1124(4) 0.3055(6) 0.0211(17) Uani 1 1 d . . .
H15 H -0.2928 0.1241 0.3215 0.025 Uiso 1 1 calc R . .
C18 C -0.0336(6) 0.0784(4) 0.2587(5) 0.0181(16) Uani 1 1 d . . .
H18 H 0.0324 0.0664 0.2429 0.022 Uiso 1 1 calc R . .
C13 C -0.0492(5) 0.1450(4) 0.2911(5) 0.0155(15) Uani 1 1 d . . .
C8 C 0.0015(6) 0.4150(4) 0.2838(6) 0.0198(16) Uani 1 1 d . . .
C4 C 0.0492(6) 0.2026(4) 0.5451(5) 0.0160(15) Uani 1 1 d . . .
H4 H -0.0234 0.2098 0.4980 0.019 Uiso 1 1 calc R . .
C7 C -0.0130(6) 0.3610(4) 0.3627(6) 0.0187(15) Uani 1 1 d . . .
H7 H 0.0543 0.3588 0.4189 0.022 Uiso 1 1 calc R . .
C12 C 0.3056(7) 0.0553(4) 0.4328(6) 0.0223(17) Uani 1 1 d . . .
F9 F 0.1546(4) 0.1130(3) 0.6407(3) 0.0288(11) Uani 1 1 d . . .
F12 F 0.0768(4) 0.3176(3) 0.6060(4) 0.0309(11) Uani 1 1 d . . .
F15 F -0.0840(4) 0.4178(3) 0.2036(3) 0.0279(11) Uani 1 1 d . . .
F18 F -0.1225(4) 0.3282(3) 0.4735(4) 0.0312(12) Uani 1 1 d . . .
F7 F 0.0382(4) 0.0836(3) 0.5044(4) 0.0307(11) Uani 1 1 d . . .
F11 F 0.1456(4) 0.2386(3) 0.7126(4) 0.0315(12) Uani 1 1 d . . .
F8 F -0.0144(4) 0.1149(3) 0.6385(4) 0.0394(13) Uani 1 1 d . . .
F17 F -0.1980(4) 0.3881(3) 0.3416(4) 0.0381(13) Uani 1 1 d . . .
F10 F -0.0255(4) 0.2531(3) 0.6720(4) 0.0361(12) Uani 1 1 d . . .
F16 F -0.0893(5) 0.4365(3) 0.4662(5) 0.0531(16) Uani 1 1 d . . .
C16 C -0.2110(6) 0.0459(4) 0.2738(6) 0.0246(18) Uani 1 1 d . . .
H16 H -0.2658 0.0121 0.2688 0.030 Uiso 1 1 calc R . .
C5 C 0.0563(6) 0.1275(4) 0.5818(6) 0.0226(17) Uani 1 1 d . . .
C6 C 0.0612(6) 0.2531(5) 0.6350(6) 0.0209(16) Uani 1 1 d . . .
C17 C -0.1153(6) 0.0289(4) 0.2494(6) 0.0211(16) Uani 1 1 d . . .
H17 H -0.1048 -0.0165 0.2263 0.025 Uiso 1 1 calc R . .
C9 C -0.1073(7) 0.3790(4) 0.4100(6) 0.0252(18) Uani 1 1 d . . .
C19 C 0.3065(5) 0.3266(4) 0.4726(5) 0.0134(14) Uani 1 1 d . . .
C24 C 0.2778(5) 0.3885(4) 0.5138(6) 0.0149(15) Uani 1 1 d . . .
H24 H 0.2590 0.3879 0.5784 0.018 Uiso 1 1 calc R . .
C20 C 0.3327(5) 0.3280(4) 0.3761(5) 0.0158(15) Uani 1 1 d . . .
H20 H 0.3511 0.2865 0.3464 0.019 Uiso 1 1 calc R . .
C23 C 0.2764(6) 0.4510(4) 0.4607(6) 0.0239(17) Uani 1 1 d . . .
H23 H 0.2561 0.4927 0.4886 0.029 Uiso 1 1 calc R . .
C22 C 0.3049(6) 0.4517(4) 0.3677(6) 0.0262(18) Uani 1 1 d . . .
H22 H 0.3065 0.4943 0.3326 0.031 Uiso 1 1 calc R . .
C21 C 0.3312(6) 0.3906(4) 0.3250(6) 0.0221(17) Uani 1 1 d . . .
H21 H 0.3484 0.3917 0.2598 0.026 Uiso 1 1 calc R . .
F13 F 0.0195(4) 0.4775(2) 0.3231(4) 0.0333(12) Uani 1 1 d . . .

loop_
_atom_site_aniso_label
_atom_site_aniso_U_11
_atom_site_aniso_U_22
_atom_site_aniso_U_33
_atom_site_aniso_U_23
_atom_site_aniso_U_13
_atom_site_aniso_U_12
Bi1 0.00862(14) 0.01478(15) 0.01214(16) 0.00043(9) 0.00369(11) -0.00046(9)
Bi2 0.00990(15) 0.01521(15) 0.01129(15) -0.00011(9) 0.00384(11) -0.00049(9)
F6 0.015(2) 0.044(3) 0.025(3) 0.006(2) -0.003(2) -0.009(2)
F4 0.030(3) 0.029(3) 0.034(3) -0.002(2) 0.026(2) -0.001(2)
F5 0.022(2) 0.024(3) 0.030(3) -0.002(2) 0.012(2) -0.0029(19)
F20 0.032(3) 0.036(3) 0.027(3) -0.003(2) 0.016(2) -0.005(2)
F2 0.019(2) 0.020(2) 0.034(3) 0.0026(19) 0.012(2) -0.0004(18)
F1 0.035(3) 0.026(3) 0.048(3) -0.005(2) 0.032(2) 0.003(2)
C1 0.015(3) 0.015(4) 0.015(4) 0.002(3) 0.004(3) -0.001(3)
F3 0.025(2) 0.028(3) 0.031(3) 0.003(2) -0.007(2) 0.006(2)
O1 0.010(2) 0.023(3) 0.008(2) -0.005(2) 0.0031(19) 0.003(2)
F19 0.030(3) 0.050(3) 0.018(3) -0.011(2) 0.003(2) 0.003(2)
O4 0.022(3) 0.019(3) 0.012(2) -0.003(2) 0.006(2) 0.003(2)
C10 0.018(4) 0.020(4) 0.012(4) -0.002(3) 0.001(3) 0.003(3)
C3 0.010(3) 0.030(4) 0.019(4) 0.000(3) 0.006(3) -0.004(3)
F21 0.031(3) 0.036(3) 0.032(3) -0.004(2) 0.011(2) 0.015(2)
C2 0.010(3) 0.025(4) 0.021(4) -0.004(3) 0.006(3) 0.005(3)
C11 0.022(4) 0.025(4) 0.021(4) -0.005(3) 0.006(3) 0.008(3)
F14 0.025(2) 0.036(3) 0.025(2) 0.003(2) 0.014(2) -0.007(2)
F22 0.030(3) 0.043(3) 0.025(3) 0.000(2) 0.007(2) -0.012(2)
F23 0.020(2) 0.035(3) 0.029(3) -0.002(2) -0.007(2) -0.003(2)
O2 0.011(2) 0.026(3) 0.006(2) 0.0020(19) 0.003(2) -0.002(2)
F24 0.046(3) 0.020(3) 0.052(3) -0.005(2) 0.013(3) 0.001(2)
O3 0.010(2) 0.015(3) 0.023(3) -0.003(2) 0.004(2) -0.001(2)
C14 0.018(4) 0.018(4) 0.012(4) -0.003(3) 0.001(3) 0.000(3)
C15 0.011(3) 0.030(4) 0.023(4) 0.002(3) 0.007(3) -0.003(3)
C18 0.016(4) 0.025(4) 0.012(4) 0.008(3) 0.000(3) -0.002(3)
C13 0.006(3) 0.024(4) 0.016(4) 0.000(3) 0.001(3) -0.001(3)
C8 0.013(3) 0.023(4) 0.022(4) 0.000(3) 0.002(3) -0.004(3)
C4 0.015(3) 0.024(4) 0.013(4) 0.001(3) 0.012(3) -0.004(3)
C7 0.018(4) 0.017(4) 0.020(4) -0.001(3) 0.002(3) 0.001(3)
C12 0.031(4) 0.012(4) 0.023(4) -0.003(3) 0.006(4) 0.001(3)
F9 0.032(3) 0.028(3) 0.023(3) 0.008(2) 0.002(2) -0.001(2)
F12 0.038(3) 0.025(3) 0.030(3) -0.005(2) 0.009(2) -0.003(2)
F15 0.031(3) 0.032(3) 0.019(2) 0.009(2) 0.003(2) 0.002(2)
F18 0.022(2) 0.044(3) 0.033(3) 0.014(2) 0.017(2) 0.005(2)
F7 0.038(3) 0.026(3) 0.027(3) -0.001(2) 0.006(2) -0.009(2)
F11 0.025(3) 0.041(3) 0.024(3) -0.006(2) -0.003(2) 0.001(2)
F8 0.039(3) 0.046(3) 0.044(3) 0.017(3) 0.032(3) -0.003(2)
F17 0.017(2) 0.060(4) 0.041(3) 0.014(3) 0.013(2) 0.014(2)
F10 0.026(3) 0.057(3) 0.032(3) -0.019(3) 0.020(2) -0.009(3)
F16 0.064(4) 0.045(4) 0.064(4) -0.029(3) 0.044(3) -0.009(3)
C16 0.026(4) 0.027(5) 0.023(4) 0.006(3) 0.009(4) -0.008(3)
C5 0.023(4) 0.031(5) 0.014(4) 0.002(3) 0.005(3) -0.004(3)
C6 0.015(4) 0.034(5) 0.014(4) -0.002(3) 0.005(3) 0.000(3)
C17 0.028(4) 0.015(4) 0.021(4) 0.004(3) 0.005(3) -0.001(3)
C9 0.026(4) 0.023(4) 0.029(5) -0.005(3) 0.014(4) -0.002(3)
C19 0.008(3) 0.015(3) 0.017(4) 0.000(3) 0.003(3) -0.002(3)
C24 0.007(3) 0.023(4) 0.014(4) -0.001(3) 0.001(3) 0.002(3)
C20 0.009(3) 0.021(4) 0.016(4) -0.001(3) 0.000(3) 0.002(3)
C23 0.021(4) 0.014(4) 0.037(5) -0.004(3) 0.008(4) 0.002(3)
C22 0.027(4) 0.017(4) 0.033(5) 0.010(3) 0.004(4) -0.002(3)
C21 0.020(4) 0.029(5) 0.014(4) 0.008(3) -0.001(3) -0.002(3)
F13 0.052(3) 0.017(2) 0.030(3) -0.001(2) 0.010(2) -0.009(2)

loop_
_atom_type_symbol
_atom_type_description
_atom_type_scat_dispersion_real
_atom_type_scat_dispersion_imag
_atom_type_scat_source
C C 0.0033 0.0016 'International Tables Vol C Tables 4.2.6.8 and 6.1.1.4'
H H 0.0000 0.0000 'International Tables Vol C Tables 4.2.6.8 and 6.1.1.4'
O O 0.0106 0.0060 'International Tables Vol C Tables 4.2.6.8 and 6.1.1.4'
F F 0.0171 0.0103 'International Tables Vol C Tables 4.2.6.8 and 6.1.1.4'
Bi Bi -4.1077 10.2566 'International Tables Vol C Tables 4.2.6.8 and 6.1.1.4'

loop_
_geom_angle_atom_site_label_1
_geom_angle_atom_site_label_2
_geom_angle_atom_site_label_3
_geom_angle
_geom_angle_site_symmetry_1
_geom_angle_site_symmetry_3
_geom_angle_publ_flag
O3 Bi1 C13 85.1(2) . . ?
O3 Bi1 O2 89.53(19) . . ?
C13 Bi1 O2 94.8(2) . . ?
O3 Bi1 O1 80.02(17) . . ?
C13 Bi1 O1 83.0(2) . . ?
O2 Bi1 O1 169.47(17) . . ?
O4 Bi2 C19 87.0(2) . . ?
O4 Bi2 O1 91.95(18) . 4_666 ?
C19 Bi2 O1 88.9(2) . 4_666 ?
O4 Bi2 O2 82.01(17) . . ?
C19 Bi2 O2 83.3(2) . . ?
O1 Bi2 O2 170.32(15) 4_666 . ?
O1 C1 C3 110.5(6) . . ?
O1 C1 C2 110.7(6) . . ?
C3 C1 C2 110.9(6) . . ?
C1 O1 Bi2 122.0(4) . 4_565 ?
C1 O1 Bi1 122.0(4) . . ?
Bi2 O1 Bi1 115.01(19) 4_565 . ?
C10 O4 Bi2 125.7(4) . . ?
O4 C10 C12 110.3(6) . . ?
O4 C10 C11 108.5(6) . . ?
C12 C10 C11 110.7(6) . . ?
F4 C3 F6 108.1(6) . . ?
F4 C3 F5 106.6(6) . . ?
F6 C3 F5 106.6(6) . . ?
F4 C3 C1 112.4(6) . . ?
F6 C3 C1 112.8(6) . . ?
F5 C3 C1 110.0(6) . . ?
F2 C2 F1 108.3(6) . . ?
F2 C2 F3 106.4(6) . . ?
F1 C2 F3 107.0(6) . . ?
F2 C2 C1 111.3(6) . . ?
F1 C2 C1 112.3(6) . . ?
F3 C2 C1 111.2(6) . . ?
F19 C11 F21 108.7(6) . . ?
F19 C11 F20 107.4(7) . . ?
F21 C11 F20 107.2(6) . . ?
F19 C11 C10 112.3(6) . . ?
F21 C11 C10 110.8(6) . . ?
F20 C11 C10 110.2(6) . . ?
C4 O2 Bi1 122.4(4) . . ?
C4 O2 Bi2 123.8(4) . . ?
Bi1 O2 Bi2 113.71(19) . . ?
C7 O3 Bi1 124.4(4) . . ?
C15 C14 C13 119.2(7) . . ?
C16 C15 C14 121.1(7) . . ?
C13 C18 C17 120.1(7) . . ?
C18 C13 C14 119.7(7) . . ?
C18 C13 Bi1 119.4(5) . . ?
C14 C13 Bi1 120.8(5) . . ?
F13 C8 F15 108.4(6) . . ?
F13 C8 F14 108.3(6) . . ?
F15 C8 F14 106.2(6) . . ?
F13 C8 C7 112.9(6) . . ?
F15 C8 C7 111.8(6) . . ?
F14 C8 C7 109.1(6) . . ?
O2 C4 C5 110.2(6) . . ?
O2 C4 C6 111.0(6) . . ?
C5 C4 C6 111.5(6) . . ?
O3 C7 C8 111.5(6) . . ?
O3 C7 C9 107.0(6) . . ?
C8 C7 C9 111.6(6) . . ?
F24 C12 F22 108.1(7) . . ?
F24 C12 F23 108.2(6) . . ?
F22 C12 F23 106.5(6) . . ?
F24 C12 C10 112.3(7) . . ?
F22 C12 C10 109.6(6) . . ?
F23 C12 C10 111.9(6) . . ?
C15 C16 C17 119.7(7) . . ?
F7 C5 F8 108.2(7) . . ?
F7 C5 F9 106.8(7) . . ?
F8 C5 F9 107.3(6) . . ?
F7 C5 C4 112.0(6) . . ?
F8 C5 C4 111.1(7) . . ?
F9 C5 C4 111.3(6) . . ?
F10 C6 F12 107.8(7) . . ?
F10 C6 F11 107.8(6) . . ?
F12 C6 F11 105.7(6) . . ?
F10 C6 C4 111.1(6) . . ?
F12 C6 C4 111.2(6) . . ?
F11 C6 C4 112.8(7) . . ?
C16 C17 C18 120.2(7) . . ?
F17 C9 F16 106.8(7) . . ?
F17 C9 F18 107.6(7) . . ?
F16 C9 F18 106.5(7) . . ?
F17 C9 C7 113.5(7) . . ?
F16 C9 C7 112.0(7) . . ?
F18 C9 C7 110.1(7) . . ?
C24 C19 C20 119.2(7) . . ?
C24 C19 Bi2 117.3(5) . . ?
C20 C19 Bi2 123.0(5) . . ?
C23 C24 C19 120.5(7) . . ?
C21 C20 C19 119.3(7) . . ?
C22 C23 C24 119.6(7) . . ?
C23 C22 C21 120.4(7) . . ?
C20 C21 C22 121.0(7) . . ?

loop_
_geom_bond_atom_site_label_1
_geom_bond_atom_site_label_2
_geom_bond_distance
_geom_bond_site_symmetry_2
_geom_bond_publ_flag
Bi1 O3 2.104(5) . ?
Bi1 C13 2.231(7) . ?
Bi1 O2 2.290(5) . ?
Bi1 O1 2.563(5) . ?
Bi2 O4 2.109(5) . ?
Bi2 C19 2.204(7) . ?
Bi2 O1 2.293(5) 4_666 ?
Bi2 O2 2.583(5) . ?
F6 C3 1.338(9) . ?
F4 C3 1.328(9) . ?
F5 C3 1.342(9) . ?
F20 C11 1.343(9) . ?
F2 C2 1.321(9) . ?
F1 C2 1.323(8) . ?
C1 O1 1.397(8) . ?
C1 C3 1.531(10) . ?
C1 C2 1.545(10) . ?
F3 C2 1.353(9) . ?
O1 Bi2 2.293(5) 4_565 ?
F19 C11 1.333(9) . ?
O4 C10 1.402(9) . ?
C10 C12 1.535(11) . ?
C10 C11 1.546(10) . ?
F21 C11 1.335(9) . ?
F14 C8 1.339(9) . ?
F22 C12 1.332(9) . ?
F23 C12 1.335(9) . ?
O2 C4 1.407(8) . ?
F24 C12 1.318(9) . ?
O3 C7 1.395(9) . ?
C14 C15 1.391(10) . ?
C14 C13 1.405(10) . ?
C15 C16 1.383(12) . ?
C18 C13 1.387(11) . ?
C18 C17 1.401(10) . ?
C8 F13 1.315(9) . ?
C8 F15 1.338(8) . ?
C8 C7 1.525(11) . ?
C4 C5 1.527(11) . ?
C4 C6 1.527(11) . ?
C7 C9 1.533(11) . ?
F9 C5 1.346(9) . ?
F12 C6 1.335(10) . ?
F18 C9 1.342(9) . ?
F7 C5 1.316(9) . ?
F11 C6 1.337(9) . ?
F8 C5 1.337(9) . ?
F17 C9 1.307(9) . ?
F10 C6 1.320(8) . ?
F16 C9 1.329(9) . ?
C16 C17 1.383(11) . ?
C19 C24 1.402(10) . ?
C19 C20 1.408(10) . ?
C24 C23 1.400(11) . ?
C20 C21 1.387(10) . ?
C23 C22 1.377(11) . ?
C22 C21 1.388(12) . ?
